data_2015917
loop_
_publ_author_name
'Wardell, James L.'
'Low, John N.'
'Glidewell, Christopher'

_publ_section_title
;
 A re-examination of supramolecular aggregation in two polymorphs of
 acetone 2,4-dinitrophenylhydrazone
;
_journal_coeditor_code SK3098
_journal_issue 4
_journal_name_full 'Acta Crystallographica Section C'
_journal_page_first o231
_journal_page_last o233
_journal_paper_doi 10.1107/S0108270107006981
_journal_volume 63
_journal_year 2007
_chemical_formula_iupac 'C9 H10 N4 O4'
_chemical_formula_moiety 'C9 H10 N4 O4'
_chemical_formula_sum 'C9 H10 N4 O4'
_chemical_formula_weight 238.21
_chemical_name_systematic
;
Acetone 2,4-dinitrophenylhydrazone
;
_space_group_IT_number 2
_symmetry_cell_setting triclinic
_symmetry_space_group_name_Hall '-P 1'
_symmetry_space_group_name_H-M 'P -1'
_atom_sites_solution_hydrogens geom
_atom_sites_solution_primary direct
_atom_sites_solution_secondary difmap
_cell_angle_alpha 66.613(2)
_cell_angle_beta 88.822(3)
_cell_angle_gamma 77.387(3)
_cell_formula_units_Z 2
_cell_length_a 7.0932(3)
_cell_length_b 8.2032(4)
_cell_length_c 10.0526(4)
_cell_measurement_reflns_used 2396
_cell_measurement_temperature 120(2)
_cell_measurement_theta_max 27.60
_cell_measurement_theta_min 2.21
_cell_volume 522.49(4)
_computing_cell_refinement 'DENZO (Otwinowski & Minor, 1997) and COLLECT'
_computing_data_collection 'COLLECT (Hooft, 1999)'
_computing_data_reduction 'DENZO and COLLECT'
_computing_molecular_graphics 'PLATON (Spek, 2003)'
_computing_publication_material 'SHELXL97 and PRPKAPPA (Ferguson, 1999)'
_computing_structure_refinement 'OSCAIL and SHELXL97 (Sheldrick, 1997)'
_computing_structure_solution 'OSCAIL (McArdle, 2003) and SHELXS97 (Sheldrick, 1997)'
_diffrn_ambient_temperature 120(2)
_diffrn_detector_area_resol_mean 9.091
_diffrn_measured_fraction_theta_full 0.997
_diffrn_measured_fraction_theta_max 0.988
_diffrn_measurement_device_type 'Bruker--Nonius KappaCCD'
_diffrn_measurement_method '\f & \w scans'
_diffrn_radiation_monochromator graphite
_diffrn_radiation_source 'Bruker-Nonius FR591 rotating anode'
_diffrn_radiation_type 'Mo K\a'
_diffrn_radiation_wavelength 0.71073
_diffrn_reflns_av_R_equivalents 0.0309
_diffrn_reflns_av_sigmaI/netI 0.0261
_diffrn_reflns_limit_h_max 8
_diffrn_reflns_limit_h_min -9
_diffrn_reflns_limit_k_max 10
_diffrn_reflns_limit_k_min -10
_diffrn_reflns_limit_l_max 13
_diffrn_reflns_limit_l_min -13
_diffrn_reflns_number 12000
_diffrn_reflns_theta_full 26.50
_diffrn_reflns_theta_max 27.60
_diffrn_reflns_theta_min 2.21
_diffrn_standards_decay_% 0
_diffrn_standards_number 0
_exptl_absorpt_coefficient_mu 0.122
_exptl_absorpt_correction_T_max 0.998
_exptl_absorpt_correction_T_min 0.964
_exptl_absorpt_correction_type multi-scan
_exptl_absorpt_process_details '(SADABS; Sheldrick, 2003)'
_exptl_crystal_colour yellow
_exptl_crystal_density_diffrn 1.514
_exptl_crystal_density_method 'not measured'
_exptl_crystal_description plate
_exptl_crystal_F_000 248
_exptl_crystal_size_max 0.40
_exptl_crystal_size_mid 0.40
_exptl_crystal_size_min 0.02
_refine_diff_density_max 0.279
_refine_diff_density_min -0.340
_refine_ls_extinction_method none
_refine_ls_goodness_of_fit_ref 1.042
_refine_ls_hydrogen_treatment constr
_refine_ls_matrix_type full
_refine_ls_number_parameters 156
_refine_ls_number_reflns 2393
_refine_ls_number_restraints 0
_refine_ls_restrained_S_all 1.042
_refine_ls_R_factor_all 0.0553
_refine_ls_R_factor_gt 0.0413
_refine_ls_shift/su_max 0.000
_refine_ls_shift/su_mean 0.000
_refine_ls_structure_factor_coef Fsqd
_refine_ls_weighting_details 'w=1/[\s^2^(Fo^2^)+(0.0820P)^2^+0.0909P] where P=(Fo^2^+2Fc^2^)/3'
_refine_ls_weighting_scheme calc
_refine_ls_wR_factor_gt 0.1068
_refine_ls_wR_factor_ref 0.1171
_reflns_number_gt 1957
_reflns_number_total 2393
_reflns_threshold_expression I>2\s(I)
_cod_data_source_file sk3098.cif
_cod_data_source_block I
_cod_database_code 2015917
_cod_database_fobs_code 2015917

loop_
_symmetry_equiv_pos_as_xyz
'x, y, z'
'-x, -y, -z'

loop_
_atom_site_type_symbol
_atom_site_label
_atom_site_fract_x
_atom_site_fract_y
_atom_site_fract_z
_atom_site_U_iso_or_equiv
_atom_site_adp_type
_atom_site_calc_flag
_atom_site_refinement_flags
_atom_site_occupancy
O O21 0.79883(13) 0.43025(14) 0.35357(10) 0.0264(2) Uani d . 1
O O22 0.68045(14) 0.47172(13) 0.14315(10) 0.0269(2) Uani d . 1
O O41 0.14892(16) 0.23433(16) 0.08958(10) 0.0335(3) Uani d . 1
O O42 -0.00269(13) 0.09926(13) 0.27652(10) 0.0243(2) Uani d . 1
N N1 0.63130(15) 0.27688(14) 0.58865(11) 0.0183(2) Uani d . 1
N N2 0.60008(15) 0.21548(15) 0.73545(11) 0.0192(3) Uani d . 1
N N12 0.67715(15) 0.41367(15) 0.27552(12) 0.0196(3) Uani d . 1
N N14 0.12470(16) 0.18034(15) 0.21951(12) 0.0204(3) Uani d . 1
C C1 0.50745(17) 0.26031(16) 0.49651(13) 0.0161(3) Uani d . 1
C C2 0.52596(17) 0.32171(16) 0.34472(13) 0.0161(3) Uani d . 1
C C3 0.40033(17) 0.29639(17) 0.25365(13) 0.0173(3) Uani d . 1
C C4 0.25470(17) 0.21064(17) 0.31336(13) 0.0167(3) Uani d . 1
C C5 0.22706(18) 0.15232(17) 0.46174(14) 0.0179(3) Uani d . 1
C C6 0.35066(17) 0.17739(17) 0.55101(13) 0.0184(3) Uani d . 1
C C11 0.72963(18) 0.22764(17) 0.81669(14) 0.0198(3) Uani d . 1
C C12 0.7005(2) 0.1620(2) 0.97499(15) 0.0279(3) Uani d . 1
C C13 0.90674(18) 0.29973(19) 0.76374(15) 0.0236(3) Uani d . 1
H H1 0.7452 0.3232 0.5534 0.022 Uiso d R 1
H H3 0.4153 0.3377 0.1522 0.021 Uiso calc R 1
H H5 0.1233 0.0957 0.5003 0.021 Uiso calc R 1
H H6 0.3309 0.1384 0.6517 0.022 Uiso calc R 1
H H12A 0.5738 0.1311 0.9922 0.042 Uiso calc R 1
H H12B 0.7059 0.2583 1.0083 0.042 Uiso calc R 1
H H12C 0.8026 0.0536 1.0286 0.042 Uiso calc R 1
H H13A 0.9932 0.2165 0.7291 0.035 Uiso calc R 1
H H13B 0.9743 0.3090 0.8436 0.035 Uiso calc R 1
H H13C 0.8682 0.4206 0.6840 0.035 Uiso calc R 1

loop_
_atom_site_aniso_label
_atom_site_aniso_U_11
_atom_site_aniso_U_22
_atom_site_aniso_U_33
_atom_site_aniso_U_12
_atom_site_aniso_U_13
_atom_site_aniso_U_23
O21 0.0217(5) 0.0343(6) 0.0269(5) -0.0139(4) 0.0016(4) -0.0124(4)
O22 0.0305(5) 0.0307(6) 0.0186(5) -0.0133(4) 0.0070(4) -0.0061(4)
O41 0.0415(6) 0.0465(7) 0.0160(5) -0.0225(5) -0.0001(4) -0.0096(5)
O42 0.0233(5) 0.0269(5) 0.0258(5) -0.0131(4) 0.0008(4) -0.0099(4)
N1 0.0181(5) 0.0226(6) 0.0155(5) -0.0064(4) 0.0007(4) -0.0080(4)
N2 0.0208(5) 0.0209(6) 0.0166(5) -0.0054(4) 0.0006(4) -0.0080(4)
N12 0.0190(5) 0.0195(5) 0.0205(6) -0.0058(4) 0.0030(4) -0.0075(4)
N14 0.0222(6) 0.0202(6) 0.0189(6) -0.0060(4) -0.0011(4) -0.0073(5)
C1 0.0154(6) 0.0142(6) 0.0183(6) -0.0013(5) -0.0005(5) -0.0072(5)
C2 0.0151(6) 0.0145(6) 0.0182(6) -0.0036(5) 0.0025(5) -0.0059(5)
C3 0.0189(6) 0.0161(6) 0.0154(6) -0.0024(5) 0.0015(5) -0.0057(5)
C4 0.0175(6) 0.0164(6) 0.0169(6) -0.0038(5) -0.0022(5) -0.0071(5)
C5 0.0167(6) 0.0171(6) 0.0188(6) -0.0049(5) 0.0016(5) -0.0058(5)
C6 0.0188(6) 0.0196(6) 0.0158(6) -0.0045(5) 0.0020(5) -0.0062(5)
C11 0.0207(6) 0.0176(6) 0.0215(7) -0.0016(5) -0.0021(5) -0.0095(5)
C12 0.0296(7) 0.0357(8) 0.0217(7) -0.0092(6) -0.0002(5) -0.0139(6)
C13 0.0202(6) 0.0272(7) 0.0265(7) -0.0063(5) -0.0019(5) -0.0135(6)

loop_
_atom_type_symbol
_atom_type_description
_atom_type_scat_dispersion_real
_atom_type_scat_dispersion_imag
_atom_type_scat_source
C C 0.0033 0.0016 'International Tables Vol C Tables 4.2.6.8 and 6.1.1.4'
H H 0.0000 0.0000 'International Tables Vol C Tables 4.2.6.8 and 6.1.1.4'
N N 0.0061 0.0033 'International Tables Vol C Tables 4.2.6.8 and 6.1.1.4'
O O 0.0106 0.0060 'International Tables Vol C Tables 4.2.6.8 and 6.1.1.4'

loop_
_geom_angle_atom_site_label_1
_geom_angle_atom_site_label_2
_geom_angle_atom_site_label_3
_geom_angle
_geom_angle_publ_flag
N1 C1 C6 119.92(11) no
N1 C1 C2 123.20(11) no
C6 C1 C2 116.88(11) no
C1 N1 N2 119.23(10) no
C1 N1 H1 120.2 no
N2 N1 H1 120.4 no
C11 N2 N1 115.35(11) no
N2 C11 C12 116.60(12) no
N2 C11 C13 124.89(12) no
C12 C11 C13 118.51(11) no
C11 C12 H12A 109.5 no
C11 C12 H12B 109.5 no
H12A C12 H12B 109.5 no
C11 C12 H12C 109.5 no
H12A C12 H12C 109.5 no
H12B C12 H12C 109.5 no
C11 C13 H13A 109.5 no
C11 C13 H13B 109.5 no
H13A C13 H13B 109.5 no
C11 C13 H13C 109.5 no
H13A C13 H13C 109.5 no
H13B C13 H13C 109.5 no
C3 C2 C1 121.76(11) no
C3 C2 N12 116.26(11) no
C1 C2 N12 121.98(10) no
O22 N12 O21 122.43(10) no
O22 N12 C2 119.14(10) no
O21 N12 C2 118.43(10) no
C4 C3 C2 118.65(11) no
C4 C3 H3 120.7 no
C2 C3 H3 120.7 no
C3 C4 C5 121.73(11) no
C3 C4 N14 119.10(11) no
C5 C4 N14 119.17(11) no
O41 N14 O42 123.72(11) no
O41 N14 C4 118.46(10) no
O42 N14 C4 117.81(10) no
C6 C5 C4 119.50(11) no
C6 C5 H5 120.2 no
C4 C5 H5 120.2 no
C5 C6 C1 121.43(11) no
C5 C6 H6 119.3 no
C1 C6 H6 119.3 no

loop_
_geom_bond_atom_site_label_1
_geom_bond_atom_site_label_2
_geom_bond_distance
_geom_bond_publ_flag
C1 N1 1.3542(15) no
C1 C6 1.4174(17) no
C1 C2 1.4176(17) no
N1 N2 1.3876(15) no
N1 H1 0.9687 no
N2 C11 1.2872(16) no
C11 C12 1.4899(19) no
C11 C13 1.5028(18) no
C12 H12A 0.98 no
C12 H12B 0.98 no
C12 H12C 0.98 no
C13 H13A 0.98 no
C13 H13B 0.98 no
C13 H13C 0.98 no
C2 C3 1.3931(17) no
C2 N12 1.4523(16) no
N12 O22 1.2241(14) no
N12 O21 1.2421(14) no
C3 C4 1.3707(17) no
C3 H3 0.95 no
C4 C5 1.3982(17) no
C4 N14 1.4574(15) no
N14 O41 1.2233(14) no
N14 O42 1.2353(14) no
C5 C6 1.3688(17) no
C5 H5 0.95 no
C6 H6 0.95 no

loop_
_geom_hbond_atom_site_label_D
_geom_hbond_atom_site_label_H
_geom_hbond_atom_site_label_A
_geom_hbond_site_symmetry_A
_geom_hbond_distance_DH
_geom_hbond_distance_HA
_geom_hbond_distance_DA
_geom_hbond_angle_DHA
_geom_hbond_publ_flag
N1 H1 O21 . 0.97 1.91 2.5994(15) 125 no
C5 H5 O42 2_556 0.95 2.45 3.2660(16) 144 no

loop_
_geom_torsion_atom_site_label_1
_geom_torsion_atom_site_label_2
_geom_torsion_atom_site_label_3
_geom_torsion_atom_site_label_4
_geom_torsion
_geom_torsion_publ_flag
C6 C1 N1 N2 -1.35(17) no
C2 C1 N1 N2 178.96(10) no
C1 N1 N2 C11 176.60(11) no
N1 N2 C11 C12 -179.76(10) no
N1 N2 C11 C13 -0.70(18) no
N1 C1 C2 C3 177.53(11) no
C6 C1 C2 C3 -2.16(17) no
N1 C1 C2 N12 -2.19(18) no
C6 C1 C2 N12 178.12(10) no
C3 C2 N12 O22 3.83(17) no
C1 C2 N12 O22 -176.44(11) no
C3 C2 N12 O21 -176.12(11) no
C1 C2 N12 O21 3.62(18) no
C1 C2 C3 C4 0.40(18) no
N12 C2 C3 C4 -179.86(11) no
C2 C3 C4 C5 1.47(18) no
C2 C3 C4 N14 -178.84(10) no
C3 C4 N14 O41 -0.69(18) no
C5 C4 N14 O41 179.00(11) no
C3 C4 N14 O42 178.46(11) no
C5 C4 N14 O42 -1.84(17) no
C3 C4 C5 C6 -1.47(19) no
N14 C4 C5 C6 178.85(11) no
C4 C5 C6 C1 -0.44(19) no
N1 C1 C6 C5 -177.53(11) no
C2 C1 C6 C5 2.17(18) no

loop_
_cod_related_entry_id
_cod_related_entry_database
_cod_related_entry_code
1 ChemSpider 66687
